data_1502828
loop_
_publ_author_name
'Zhu, Qin'
'Tang, Chun-Ping'
'Ke, Chang-Qiang'
'Li, Xi-Qiang'
'Liu, Jin'
'Gan, Li-She'
'Weiss, Hans-Christoph'
'Gesing, Ernst-Rudolf'
'Ye, Yang'

_publ_section_title
;
 Constituents of Trigonostemon chinensis.
;
_journal_issue 1
_journal_name_full 'Journal of natural products'
_journal_page_first 40
_journal_page_last 44
_journal_paper_doi 10.1021/np9006074
_journal_volume 73
_journal_year 2010
_chemical_formula_sum 'C18 H22 O2'
_chemical_formula_weight 270.36
_chemical_name_systematic
; 
 ? 
;
_space_group_IT_number 19
_symmetry_cell_setting orthorhombic
_symmetry_space_group_name_Hall 'P 2ac 2ab'
_symmetry_space_group_name_H-M 'P 21 21 21'
_atom_sites_solution_hydrogens geom
_atom_sites_solution_primary direct
_atom_sites_solution_secondary difmap
_audit_creation_method SHELXL-97
_cell_angle_alpha 90.00
_cell_angle_beta 90.00
_cell_angle_gamma 90.00
_cell_formula_units_Z 4
_cell_length_a 6.164
_cell_length_b 10.07240(10)
_cell_length_c 22.85000(10)
_cell_measurement_reflns_used 8687
_cell_measurement_temperature 120
_cell_measurement_theta_max 67.4889
_cell_measurement_theta_min 3.8656
_cell_volume 1418.671(15)
_computing_cell_refinement
;
CrysAlis RED, Oxford Diffraction Ltd.,
Version 1.171.32.24 (release 21-04-2008 CrysAlis171 .NET)
(compiled Apr 21 2008,18:23:10)
;
_computing_data_collection
;
CrysAlis CCD, Oxford Diffraction Ltd.,
Version 1.171.32.24 (release 21-04-2008 CrysAlis171 .NET)
(compiled Apr 21 2008,18:23:10)
;
_computing_data_reduction
;
CrysAlis RED, Oxford Diffraction Ltd.,
Version 1.171.32.24 (release 21-04-2008 CrysAlis171 .NET)
(compiled Apr 21 2008,18:23:10)
;
_computing_molecular_graphics 'Bruker SHELXTL'
_computing_publication_material 'Bruker SHELXTL'
_computing_structure_refinement 'SHELXL-97 (Sheldrick, 1997)'
_computing_structure_solution 'SHELXS-97 (Sheldrick, 1990)'
_diffrn_detector_area_resol_mean 10.3993
_diffrn_measured_fraction_theta_full 0.984
_diffrn_measured_fraction_theta_max 0.984
_diffrn_radiation_monochromator mirror
_diffrn_radiation_source 'Ultra (Cu) X-ray Source'
_diffrn_radiation_type 'Cu K\a'
_diffrn_radiation_wavelength 1.5418
_diffrn_reflns_av_R_equivalents 0.0152
_diffrn_reflns_av_sigmaI/netI 0.0170
_diffrn_reflns_limit_h_max 7
_diffrn_reflns_limit_h_min -6
_diffrn_reflns_limit_k_max 10
_diffrn_reflns_limit_k_min -12
_diffrn_reflns_limit_l_max 27
_diffrn_reflns_limit_l_min -26
_diffrn_reflns_number 9218
_diffrn_reflns_theta_full 67.59
_diffrn_reflns_theta_max 67.4889
_diffrn_reflns_theta_min 3.8656
_exptl_absorpt_coefficient_mu 0.632
_exptl_absorpt_correction_T_max 1.00000
_exptl_absorpt_correction_T_min 0.79666
_exptl_absorpt_correction_type multi-scan
_exptl_absorpt_process_details
;
CrysAlis RED, Oxford Diffraction Ltd.,
Version 1.171.32.24 (release 21-04-2008 CrysAlis171 .NET)
(compiled Apr 21 2008,18:23:10)
Empirical absorption correction using spherical harmonics,
 implemented in SCALE3 ABSPACK scaling algorithm.
;
_exptl_crystal_colour colorless
_exptl_crystal_density_diffrn 1.266
_exptl_crystal_density_method 'not measured'
_exptl_crystal_description 'irregularely shaped block'
_exptl_crystal_F_000 584
_exptl_crystal_size_max 0.40
_exptl_crystal_size_mid 0.35
_exptl_crystal_size_min 0.30
_refine_diff_density_max 0.180
_refine_diff_density_min -0.190
_refine_diff_density_rms 0.042
_refine_ls_abs_structure_details 'Flack H D (1983), Acta Cryst. A39, 876-881'
_refine_ls_abs_structure_Flack -0.03(19)
_refine_ls_extinction_method none
_refine_ls_goodness_of_fit_ref 1.084
_refine_ls_hydrogen_treatment mixed
_refine_ls_matrix_type full
_refine_ls_number_parameters 188
_refine_ls_number_reflns 2492
_refine_ls_number_restraints 0
_refine_ls_restrained_S_all 1.084
_refine_ls_R_factor_all 0.0287
_refine_ls_R_factor_gt 0.0285
_refine_ls_shift/su_max 0.025
_refine_ls_shift/su_mean 0.001
_refine_ls_structure_factor_coef Fsqd
_refine_ls_weighting_details 'calc w=1/[\s^2^(Fo^2^)+(0.0491P)^2^+0.2321P] where P=(Fo^2^+2Fc^2^)/3'
_refine_ls_weighting_scheme calc
_refine_ls_wR_factor_gt 0.0757
_refine_ls_wR_factor_ref 0.0757
_reflns_number_gt 2474
_reflns_number_total 2492
_reflns_threshold_expression >2sigma(I)
_cod_data_source_file np9006074_si_002.cif
_cod_data_source_block et-2c
_cod_depositor_comments
;
The following automatic conversions were performed:

'_symmetry_cell_setting' value 'Orthorhombic' changed to
'orthorhombic' according to
/home/saulius/struct/CIF-dictionaries/cif_core.dic dictionary named
'cif_core.dic' version 2.4.2 from 2011-04-26.

Automatic conversion script
Id: cif_fix_values 1715 2011-07-08 13:25:40Z adriana 
;
_cod_original_cell_volume 1418.694(15)
_cod_original_sg_symbol_H-M P2(1)2(1)2(1)
_cod_database_code 1502828

loop_
_symmetry_equiv_pos_as_xyz
'x, y, z'
'-x+1/2, -y, z+1/2'
'-x, y+1/2, -z+1/2'
'x+1/2, -y+1/2, -z'

loop_
_atom_site_label
_atom_site_type_symbol
_atom_site_fract_x
_atom_site_fract_y
_atom_site_fract_z
_atom_site_U_iso_or_equiv
_atom_site_adp_type
_atom_site_occupancy
_atom_site_symmetry_multiplicity
_atom_site_calc_flag
_atom_site_refinement_flags
O1 O 0.74964(16) 0.72445(9) 0.22157(4) 0.0264(2) Uani 1 1 d .
O2 O 0.68420(17) 1.12155(11) 0.61403(4) 0.0317(2) Uani 1 1 d .
H2 H 0.736(4) 1.172(2) 0.6381(9) 0.053(6) Uiso 1 1 d .
C1 C 0.7443(2) 0.66552(12) 0.37497(5) 0.0207(3) Uani 1 1 d .
H1A H 0.6415 0.6331 0.4050 0.025 Uiso 1 1 calc R
H1B H 0.8518 0.5945 0.3675 0.025 Uiso 1 1 calc R
C2 C 0.6205(2) 0.69625(13) 0.31836(5) 0.0220(3) Uani 1 1 d .
H2B H 0.5579 0.6130 0.3027 0.026 Uiso 1 1 calc R
H2C H 0.4993 0.7575 0.3272 0.026 Uiso 1 1 calc R
C3 C 0.7641(2) 0.75812(11) 0.27263(5) 0.0186(3) Uani 1 1 d .
C4 C 0.9162(2) 0.86980(11) 0.29204(5) 0.0183(3) Uani 1 1 d .
C5 C 1.02235(19) 0.84119(12) 0.35354(5) 0.0159(2) Uani 1 1 d .
H5A H 1.1282 0.7675 0.3468 0.019 Uiso 1 1 calc R
C6 C 1.1579(2) 0.95979(12) 0.37393(5) 0.0196(3) Uani 1 1 d .
H6A H 1.0659 1.0404 0.3734 0.024 Uiso 1 1 calc R
H6B H 1.2783 0.9738 0.3459 0.024 Uiso 1 1 calc R
C7 C 1.2527(2) 0.94222(12) 0.43547(5) 0.0196(3) Uani 1 1 d .
H7A H 1.2813 0.8469 0.4425 0.024 Uiso 1 1 calc R
H7B H 1.3926 0.9901 0.4380 0.024 Uiso 1 1 calc R
C8 C 1.10134(19) 0.99380(12) 0.48197(5) 0.0177(3) Uani 1 1 d .
C9 C 0.89222(19) 0.93973(11) 0.48790(5) 0.0169(2) Uani 1 1 d .
C10 C 0.85933(18) 0.78764(11) 0.39750(5) 0.0163(2) Uani 1 1 d .
C11 C 0.7596(2) 0.98554(12) 0.53338(5) 0.0200(3) Uani 1 1 d .
H11A H 0.6200 0.9474 0.5387 0.024 Uiso 1 1 calc R
C12 C 0.8281(2) 1.08544(13) 0.57091(5) 0.0212(3) Uani 1 1 d .
C13 C 1.0323(2) 1.14304(12) 0.56438(5) 0.0210(3) Uani 1 1 d .
C14 C 1.1641(2) 1.09502(12) 0.51959(5) 0.0197(3) Uani 1 1 d .
H14A H 1.3037 1.1334 0.5146 0.024 Uiso 1 1 calc R
C15 C 1.1126(2) 1.24981(14) 0.60518(6) 0.0286(3) Uani 1 1 d .
H15A H 1.1336 1.2123 0.6443 0.043 Uiso 1 1 calc R
H15B H 1.0056 1.3217 0.6071 0.043 Uiso 1 1 calc R
H15C H 1.2508 1.2849 0.5907 0.043 Uiso 1 1 calc R
C18 C 0.7703(2) 0.99380(12) 0.29471(6) 0.0275(3) Uani 1 1 d .
H18A H 0.8608 1.0732 0.2988 0.041 Uiso 1 1 calc R
H18B H 0.6724 0.9869 0.3284 0.041 Uiso 1 1 calc R
H18C H 0.6848 1.0001 0.2587 0.041 Uiso 1 1 calc R
C19 C 1.0938(2) 0.88928(14) 0.24590(5) 0.0268(3) Uani 1 1 d .
H19A H 1.1862 0.8102 0.2445 0.040 Uiso 1 1 calc R
H19B H 1.1819 0.9668 0.2562 0.040 Uiso 1 1 calc R
H19C H 1.0268 0.9033 0.2075 0.040 Uiso 1 1 calc R
C20 C 0.80755(19) 0.83169(12) 0.45116(5) 0.0177(2) Uani 1 1 d .
H20A H 0.6930 0.7833 0.4690 0.021 Uiso 1 1 calc R

loop_
_atom_site_aniso_label
_atom_site_aniso_U_11
_atom_site_aniso_U_22
_atom_site_aniso_U_33
_atom_site_aniso_U_23
_atom_site_aniso_U_13
_atom_site_aniso_U_12
O1 0.0378(5) 0.0263(4) 0.0152(4) -0.0009(3) -0.0031(4) -0.0031(4)
O2 0.0283(5) 0.0432(6) 0.0237(5) -0.0154(4) 0.0044(4) -0.0010(5)
C1 0.0244(6) 0.0212(6) 0.0164(6) -0.0007(5) 0.0017(5) -0.0039(5)
C2 0.0200(6) 0.0262(6) 0.0199(6) -0.0030(5) -0.0001(5) -0.0045(5)
C3 0.0210(6) 0.0179(5) 0.0168(6) -0.0002(4) -0.0016(5) 0.0051(5)
C4 0.0218(6) 0.0200(6) 0.0133(5) 0.0017(4) 0.0002(5) 0.0003(5)
C5 0.0160(5) 0.0181(5) 0.0136(5) 0.0003(4) 0.0005(4) 0.0010(5)
C6 0.0194(5) 0.0241(6) 0.0153(6) 0.0005(5) 0.0017(5) -0.0043(5)
C7 0.0158(5) 0.0262(6) 0.0169(6) -0.0001(5) 0.0001(5) -0.0023(5)
C8 0.0184(6) 0.0201(6) 0.0146(5) 0.0029(4) -0.0022(4) 0.0004(5)
C9 0.0194(6) 0.0189(5) 0.0125(5) 0.0022(4) -0.0009(4) 0.0017(5)
C10 0.0159(5) 0.0171(5) 0.0160(5) 0.0018(4) -0.0005(4) 0.0009(5)
C11 0.0181(5) 0.0256(6) 0.0162(6) 0.0003(4) -0.0004(5) 0.0001(5)
C12 0.0232(6) 0.0252(6) 0.0153(5) -0.0010(5) -0.0012(5) 0.0047(5)
C13 0.0269(6) 0.0198(6) 0.0162(6) 0.0004(4) -0.0059(5) 0.0022(5)
C14 0.0196(6) 0.0209(6) 0.0186(6) 0.0039(5) -0.0035(5) -0.0022(5)
C15 0.0339(7) 0.0272(7) 0.0247(7) -0.0056(5) -0.0056(6) -0.0012(6)
C18 0.0317(7) 0.0207(6) 0.0302(7) -0.0006(5) -0.0111(6) 0.0044(6)
C19 0.0328(7) 0.0319(7) 0.0157(6) 0.0007(5) 0.0026(5) -0.0090(6)
C20 0.0152(5) 0.0203(5) 0.0174(6) 0.0034(4) 0.0009(4) 0.0000(5)

loop_
_atom_type_symbol
_atom_type_description
_atom_type_scat_dispersion_real
_atom_type_scat_dispersion_imag
_atom_type_scat_source
C C 0.0181 0.0091 'International Tables Vol C Tables 4.2.6.8 and 6.1.1.4'
H H 0.0000 0.0000 'International Tables Vol C Tables 4.2.6.8 and 6.1.1.4'
O O 0.0492 0.0322 'International Tables Vol C Tables 4.2.6.8 and 6.1.1.4'

loop_
_geom_angle_atom_site_label_1
_geom_angle_atom_site_label_2
_geom_angle_atom_site_label_3
_geom_angle
C10 C1 C2 110.90(10)
C3 C2 C1 112.15(10)
O1 C3 C2 120.46(11)
O1 C3 C4 121.81(11)
C2 C3 C4 117.61(10)
C3 C4 C19 109.42(10)
C3 C4 C18 104.48(10)
C19 C4 C18 109.91(10)
C3 C4 C5 112.24(9)
C19 C4 C5 109.86(10)
C18 C4 C5 110.80(9)
C10 C5 C6 115.90(9)
C10 C5 C4 112.30(9)
C6 C5 C4 110.81(9)
C5 C6 C7 113.40(10)
C8 C7 C6 111.79(10)
C14 C8 C9 118.70(11)
C14 C8 C7 121.16(11)
C9 C8 C7 120.14(10)
C11 C9 C8 118.62(11)
C11 C9 C20 117.42(10)
C8 C9 C20 123.86(11)
C20 C10 C1 117.97(11)
C20 C10 C5 130.05(11)
C1 C10 C5 111.98(10)
C12 C11 C9 121.34(11)
O2 C12 C11 116.02(12)
O2 C12 C13 123.30(11)
C11 C12 C13 120.67(11)
C14 C13 C12 117.43(11)
C14 C13 C15 120.71(12)
C12 C13 C15 121.83(12)
C8 C14 C13 123.17(11)
C10 C20 C9 132.99(11)

loop_
_geom_bond_atom_site_label_1
_geom_bond_atom_site_label_2
_geom_bond_distance
O1 C3 1.2181(15)
O2 C12 1.3747(15)
C1 C10 1.5102(16)
C1 C2 1.5332(17)
C2 C3 1.5045(17)
C3 C4 1.5300(17)
C4 C19 1.5326(17)
C4 C18 1.5403(17)
C4 C5 1.5769(15)
C5 C10 1.5198(16)
C5 C6 1.5304(17)
C6 C7 1.5329(16)
C7 C8 1.5063(16)
C8 C14 1.3886(18)
C8 C9 1.4059(17)
C9 C11 1.4003(17)
C9 C20 1.4701(17)
C10 C20 1.3424(17)
C11 C12 1.3877(17)
C12 C13 1.3943(19)
C13 C14 1.3933(18)
C13 C15 1.5069(17)

loop_
_geom_torsion_atom_site_label_1
_geom_torsion_atom_site_label_2
_geom_torsion_atom_site_label_3
_geom_torsion_atom_site_label_4
_geom_torsion
C10 C1 C2 C3 53.79(14)
C1 C2 C3 O1 138.39(12)
C1 C2 C3 C4 -45.45(14)
O1 C3 C4 C19 -21.41(16)
C2 C3 C4 C19 162.48(10)
O1 C3 C4 C18 96.24(13)
C2 C3 C4 C18 -79.87(13)
O1 C3 C4 C5 -143.64(12)
C2 C3 C4 C5 40.25(14)
C3 C4 C5 C10 -43.81(13)
C19 C4 C5 C10 -165.79(10)
C18 C4 C5 C10 72.56(12)
C3 C4 C5 C6 -175.18(10)
C19 C4 C5 C6 62.84(13)
C18 C4 C5 C6 -58.81(13)
C10 C5 C6 C7 46.45(14)
C4 C5 C6 C7 175.93(9)
C5 C6 C7 C8 -89.90(12)
C6 C7 C8 C14 -120.00(12)
C6 C7 C8 C9 59.90(14)
C14 C8 C9 C11 -3.15(16)
C7 C8 C9 C11 176.95(10)
C14 C8 C9 C20 -179.45(11)
C7 C8 C9 C20 0.65(16)
C2 C1 C10 C20 120.45(12)
C2 C1 C10 C5 -59.96(13)
C6 C5 C10 C20 3.31(18)
C4 C5 C10 C20 -125.45(13)
C6 C5 C10 C1 -176.22(10)
C4 C5 C10 C1 55.02(13)
C8 C9 C11 C12 2.23(17)
C20 C9 C11 C12 178.77(11)
C9 C11 C12 O2 -179.69(11)
C9 C11 C12 C13 -0.17(18)
O2 C12 C13 C14 178.57(11)
C11 C12 C13 C14 -0.92(17)
O2 C12 C13 C15 0.69(18)
C11 C12 C13 C15 -178.79(12)
C9 C8 C14 C13 2.16(18)
C7 C8 C14 C13 -177.94(11)
C12 C13 C14 C8 -0.10(18)
C15 C13 C14 C8 177.81(11)
C1 C10 C20 C9 175.93(12)
C5 C10 C20 C9 -3.6(2)
C11 C9 C20 C10 160.36(12)
C8 C9 C20 C10 -23.3(2)
